data_7236462
loop_
_publ_author_name
'Mei, Xiaofei'
'Wang, Jingwei'
'Zhou, Zhonggao'
'Wu, Shiyi'
'Huang, Limei'
'Lin, Zhenghuan'
'Ling, Qidan'

_publ_section_title
;
 Diarylmaleic anhydrides: unusual organic luminescence, multi-stimuli
 response and photochromism
;
_journal_issue 8
_journal_name_full 'Journal of Materials Chemistry C'
_journal_page_first 2135
_journal_paper_doi 10.1039/C6TC05519B
_journal_volume 5
_journal_year 2017
_chemical_formula_moiety 'C12 H6 O3 S2'
_chemical_formula_sum 'C12 H6 O3 S2'
_chemical_formula_weight 262.31
_space_group_crystal_system monoclinic
_space_group_IT_number 14
_space_group_name_Hall '-P 2ybc'
_space_group_name_H-M_alt 'P 1 21/c 1'
_symmetry_Int_Tables_number 14
_atom_sites_solution_primary direct
_audit_creation_date 2015-10-22
_audit_creation_method
;
Olex2 1.2
(compiled 2015.01.06 svn.r3119 for OlexSys, GUI svn.r4979)
;
_audit_update_record
;
2016-11-19 deposited with the CCDC.
2017-01-24 downloaded from the CCDC.
;
_cell_angle_alpha 90
_cell_angle_beta 95.460(2)
_cell_angle_gamma 90
_cell_formula_units_Z 4
_cell_length_a 15.1632(4)
_cell_length_b 5.75337(13)
_cell_length_c 12.5157(3)
_cell_measurement_reflns_used 3362
_cell_measurement_temperature 284.06(10)
_cell_measurement_theta_max 73.9200
_cell_measurement_theta_min 5.8370
_cell_volume 1086.91(5)
_computing_cell_refinement
;
CrysAlisPro, Agilent Technologies,
Version 1.171.37.34 (release 22-05-2014 CrysAlis171 .NET)
(compiled May 22 2014,16:03:01)
;
_computing_data_collection
;
CrysAlisPro, Agilent Technologies,
Version 1.171.37.34 (release 22-05-2014 CrysAlis171 .NET)
(compiled May 22 2014,16:03:01)
;
_computing_data_reduction
;
CrysAlisPro, Agilent Technologies,
Version 1.171.37.34 (release 22-05-2014 CrysAlis171 .NET)
(compiled May 22 2014,16:03:01)
;
_computing_molecular_graphics 'Olex2 (Dolomanov et al., 2009)'
_computing_publication_material 'Olex2 (Dolomanov et al., 2009)'
_computing_structure_refinement 'olex2.refine (Bourhis et al., 2015)'
_computing_structure_solution 'ShelXS (Sheldrick, 2008)'
_diffrn_ambient_environment air
_diffrn_ambient_temperature 284.06(10)
_diffrn_detector 'CCD plate'
_diffrn_detector_area_resol_mean 10.5148
_diffrn_detector_type Atlas
_diffrn_measured_fraction_theta_full 0.9607
_diffrn_measured_fraction_theta_max 0.9607
_diffrn_measurement_details
;
#__ type_ start__ end____ width___ exp.time_
  1 omega -113.00  -13.00   1.0000    5.3050
omega____ theta____ kappa____ phi______ frames
    -      -41.1999  -57.0000 -150.0000 100

#__ type_ start__ end____ width___ exp.time_
  2 omega  -50.00   33.00   1.0000    5.3050
omega____ theta____ kappa____ phi______ frames
    -      -41.1999   38.0000    0.0000 83

#__ type_ start__ end____ width___ exp.time_
  3 omega   23.00   97.00   1.0000    5.3050
omega____ theta____ kappa____ phi______ frames
    -       41.1999 -125.0000 -180.0000 74

#__ type_ start__ end____ width___ exp.time_
  4 omega   33.00   98.00   1.0000   15.2300
omega____ theta____ kappa____ phi______ frames
    -      106.3615  -45.0000  150.0000 65

#__ type_ start__ end____ width___ exp.time_
  5 omega   78.00  178.00   1.0000   15.2300
omega____ theta____ kappa____ phi______ frames
    -      106.3615   30.0000  -60.0000 100

#__ type_ start__ end____ width___ exp.time_
  6 omega   94.00  178.00   1.0000   15.2300
omega____ theta____ kappa____ phi______ frames
    -      106.3615  125.0000 -180.0000 84

#__ type_ start__ end____ width___ exp.time_
  7 omega   94.00  178.00   1.0000   15.2300
omega____ theta____ kappa____ phi______ frames
    -      106.3615  125.0000 -150.0000 84

#__ type_ start__ end____ width___ exp.time_
  8 omega   30.00   91.00   1.0000   15.2300
omega____ theta____ kappa____ phi______ frames
    -      106.3615  -30.0000   90.0000 61

#__ type_ start__ end____ width___ exp.time_
  9 omega   30.00   91.00   1.0000   15.2300
omega____ theta____ kappa____ phi______ frames
    -      106.3615  -30.0000  150.0000 61

#__ type_ start__ end____ width___ exp.time_
 10 omega   33.00  121.00   1.0000   15.2300
omega____ theta____ kappa____ phi______ frames
    -      106.3615 -125.0000 -150.0000 88

#__ type_ start__ end____ width___ exp.time_
 11 omega   33.00   98.00   1.0000   15.2300
omega____ theta____ kappa____ phi______ frames
    -      106.3615  -45.0000 -120.0000 65

#__ type_ start__ end____ width___ exp.time_
 12 omega -113.00  -44.00   1.0000    5.3050
omega____ theta____ kappa____ phi______ frames
    -      -41.1999  -57.0000  -60.0000 69

#__ type_ start__ end____ width___ exp.time_
 13 omega -113.00  -13.00   1.0000    5.3050
omega____ theta____ kappa____ phi______ frames
    -      -41.1999  -57.0000   30.0000 100
;
_diffrn_measurement_device 'four-circle diffractometer'
_diffrn_measurement_device_type 'SuperNova, Dual, Cu at zero, Atlas'
_diffrn_measurement_method '\w scans'
_diffrn_orient_matrix_UB_11 -0.0022825000
_diffrn_orient_matrix_UB_12 0.0488506000
_diffrn_orient_matrix_UB_13 0.1207297000
_diffrn_orient_matrix_UB_21 0.1016354000
_diffrn_orient_matrix_UB_22 0.0249563000
_diffrn_orient_matrix_UB_23 0.0124086000
_diffrn_orient_matrix_UB_31 -0.0091877000
_diffrn_orient_matrix_UB_32 0.2620401000
_diffrn_orient_matrix_UB_33 -0.0237024000
_diffrn_radiation_monochromator mirror
_diffrn_radiation_probe x-ray
_diffrn_radiation_type 'Cu K\a'
_diffrn_radiation_wavelength 1.54184
_diffrn_reflns_av_R_equivalents 0.0687
_diffrn_reflns_av_unetI/netI 0.0527
_diffrn_reflns_limit_h_max 18
_diffrn_reflns_limit_h_min -18
_diffrn_reflns_limit_k_max 6
_diffrn_reflns_limit_k_min -4
_diffrn_reflns_limit_l_max 12
_diffrn_reflns_limit_l_min -15
_diffrn_reflns_number 6032
_diffrn_reflns_theta_full 74.0832
_diffrn_reflns_theta_max 74.08
_diffrn_reflns_theta_min 5.86
_diffrn_source 'sealed X-ray tube'
_diffrn_source_type 'SuperNova (Cu) X-ray Source'
_exptl_absorpt_coefficient_mu 4.393
_exptl_absorpt_correction_T_max 1.00000
_exptl_absorpt_correction_T_min 0.41230
_exptl_absorpt_correction_type multi-scan
_exptl_absorpt_process_details
;
CrysAlisPro, Agilent Technologies,
Version 1.171.37.34 (release 22-05-2014 CrysAlis171 .NET)
(compiled May 22 2014,16:03:01)
Empirical absorption correction using spherical harmonics,
 implemented in SCALE3 ABSPACK scaling algorithm.
;
_exptl_crystal_density_diffrn 1.6029
_exptl_crystal_F_000 540.2109
_refine_diff_density_max 0.7712
_refine_diff_density_min -0.4453
_refine_diff_density_rms 0.1080
_refine_ls_d_res_high 0.8017
_refine_ls_d_res_low 7.5472
_refine_ls_goodness_of_fit_ref 1.0495
_refine_ls_hydrogen_treatment mixed
_refine_ls_matrix_type full
_refine_ls_number_constraints 10
_refine_ls_number_parameters 157
_refine_ls_number_reflns 2125
_refine_ls_number_restraints 0
_refine_ls_restrained_S_all 1.0495
_refine_ls_R_factor_all 0.0667
_refine_ls_R_factor_gt 0.0599
_refine_ls_shift/su_max 0.0000
_refine_ls_shift/su_mean 0.0000
_refine_ls_structure_factor_coef Fsqd
_refine_ls_weighting_details 'w=1/[\s^2^(Fo^2^)+(0.1172P)^2^+0.1877P] where P=(Fo^2^+2Fc^2^)/3'
_refine_ls_weighting_scheme calc
_refine_ls_wR_factor_gt 0.1599
_refine_ls_wR_factor_ref 0.1721
_reflns_Friedel_coverage 0.0
_reflns_limit_h_max 18
_reflns_limit_h_min -18
_reflns_limit_k_max 6
_reflns_limit_k_min 0
_reflns_limit_l_max 15
_reflns_limit_l_min 0
_reflns_number_gt 1809
_reflns_number_total 2125
_reflns_threshold_expression I>=2u(I)
_cod_data_source_file c6tc05519b2.cif
_cod_data_source_block LZH-GC
_cod_original_cell_volume 1086.91(4)
_cod_database_code 7236462
_reflns_odcompleteness_completeness 99.95
_reflns_odcompleteness_iscentric 1
_reflns_odcompleteness_theta 66.97
_olex2_refinement_description
;
1. Fixed Uiso
 At 1.2 times of:
  All C(H) groups
2.a Aromatic/amide H refined with riding coordinates:
 C10(H10), C11(H11), C12(H12), C7(H7), C6(H6)
;
_olex2_submission_special_instructions 'No special instructions were received'

loop_
_space_group_symop_id
_space_group_symop_operation_xyz
1 x,y,z
2 -x,y+1/2,-z+1/2
3 -x,-y,-z
4 x,-y-1/2,z-1/2

loop_
_atom_site_label
_atom_site_type_symbol
_atom_site_fract_x
_atom_site_fract_y
_atom_site_fract_z
_atom_site_U_iso_or_equiv
_atom_site_adp_type
_atom_site_occupancy
_atom_site_refinement_flags_posn
S1 S 0.57573(5) 0.09947(14) 0.91259(6) 0.0394(3) Uani 1.000000 .
S2 S 0.83999(5) -0.49926(12) 0.67286(6) 0.0422(3) Uani 1.000000 .
O1 O 0.74000(14) -0.5260(4) 1.01344(16) 0.0382(5) Uani 1.000000 .
O2 O 0.62752(16) -0.2918(5) 1.04661(18) 0.0526(6) Uani 1.000000 .
C8 C 0.67876(18) 0.1135(5) 0.7597(2) 0.0305(6) Uani 1.000000 .
O3 O 0.85536(15) -0.6794(4) 0.93833(17) 0.0443(5) Uani 1.000000 .
C9 C 0.83579(16) -0.2959(5) 0.7731(2) 0.0291(6) Uani 1.000000 .
C2 C 0.71278(17) -0.2123(4) 0.89567(19) 0.0278(5) Uani 1.000000 .
C4 C 0.80021(18) -0.5315(5) 0.9367(2) 0.0328(6) Uani 1.000000 .
C10 C 0.89070(18) -0.1090(5) 0.7577(2) 0.0359(6) Uani 1.000000 .
H10 H 0.89742(18) 0.0192(5) 0.8030(2) 0.0431(7) Uiso 1.000000 R
C3 C 0.78132(16) -0.3341(5) 0.86267(19) 0.0277(5) Uani 1.000000 .
C11 C 0.9354(2) -0.1379(6) 0.6641(3) 0.0434(7) Uani 1.000000 .
H11 H 0.9755(2) -0.0301(6) 0.6416(3) 0.0521(9) Uiso 1.000000 R
C5 C 0.66467(16) -0.0127(5) 0.8527(2) 0.0275(5) Uani 1.000000 .
C1 C 0.68543(19) -0.3370(5) 0.9928(2) 0.0338(6) Uani 1.000000 .
C12 C 0.9141(2) -0.3368(6) 0.6109(2) 0.0446(7) Uani 1.000000 .
H12 H 0.9371(2) -0.3804(6) 0.5476(2) 0.0535(9) Uiso 1.000000 R
C7 C 0.6168(2) 0.2953(5) 0.7420(2) 0.0390(6) Uani 1.000000 .
H7 H 0.6161(2) 0.3977(5) 0.6844(2) 0.0468(8) Uiso 1.000000 R
C6 C 0.55829(19) 0.3059(6) 0.8174(3) 0.0413(7) Uani 1.000000 .
H6 H 0.51323(19) 0.4157(6) 0.8167(3) 0.0496(8) Uiso 1.000000 R
H8 H 0.717(2) 0.083(5) 0.725(3) 0.024(7) Uiso 1.000000 .

loop_
_atom_site_aniso_label
_atom_site_aniso_U_11
_atom_site_aniso_U_22
_atom_site_aniso_U_33
_atom_site_aniso_U_12
_atom_site_aniso_U_13
_atom_site_aniso_U_23
S1 0.0351(4) 0.0486(5) 0.0372(4) 0.0068(3) 0.0182(3) 0.0025(3)
S2 0.0557(5) 0.0395(5) 0.0345(4) -0.0013(3) 0.0205(3) -0.0082(3)
O1 0.0437(11) 0.0410(11) 0.0321(10) 0.0043(9) 0.0143(8) 0.0085(8)
O2 0.0554(14) 0.0647(15) 0.0428(12) 0.0124(12) 0.0315(10) 0.0162(11)
C8 0.0282(12) 0.0363(14) 0.0281(12) 0.0006(10) 0.0093(10) 0.0008(10)
O3 0.0506(12) 0.0409(12) 0.0427(11) 0.0113(10) 0.0115(9) 0.0018(9)
C9 0.0295(12) 0.0310(13) 0.0287(12) 0.0018(10) 0.0124(10) -0.0012(9)
C2 0.0306(12) 0.0333(13) 0.0209(10) -0.0032(10) 0.0098(9) -0.0010(9)
C4 0.0378(14) 0.0333(14) 0.0281(12) -0.0015(11) 0.0075(10) -0.0024(10)
C10 0.0312(13) 0.0375(15) 0.0413(15) -0.0016(11) 0.0153(11) -0.0007(11)
C3 0.0292(12) 0.0311(12) 0.0242(11) -0.0032(10) 0.0096(9) -0.0047(10)
C11 0.0315(14) 0.0530(18) 0.0486(17) -0.0022(13) 0.0191(12) 0.0108(14)
C5 0.0263(12) 0.0342(14) 0.0236(11) -0.0027(10) 0.0100(9) -0.0011(9)
C1 0.0369(14) 0.0399(14) 0.0264(12) 0.0015(12) 0.0121(10) 0.0039(11)
C12 0.0438(16) 0.0582(18) 0.0356(14) 0.0132(14) 0.0235(12) 0.0060(14)
C7 0.0400(15) 0.0406(16) 0.0367(14) -0.0004(12) 0.0050(11) 0.0068(12)
C6 0.0320(14) 0.0424(16) 0.0503(16) 0.0060(12) 0.0076(12) 0.0026(13)

loop_
_atom_type_symbol
_atom_type_scat_dispersion_real
_atom_type_scat_dispersion_imag
_atom_type_scat_Cromer_Mann_a1
_atom_type_scat_Cromer_Mann_a2
_atom_type_scat_Cromer_Mann_a3
_atom_type_scat_Cromer_Mann_a4
_atom_type_scat_Cromer_Mann_b1
_atom_type_scat_Cromer_Mann_b2
_atom_type_scat_Cromer_Mann_b3
_atom_type_scat_Cromer_Mann_b4
_atom_type_scat_Cromer_Mann_c
_atom_type_scat_source
_atom_type_scat_dispersion_source
H 0.00000 0.00000 0.49300 0.32291 0.14019 0.04081 10.51090 26.12570 3.14236 57.79970 0.0030380000826 'International Tables Volume C Table 6.1.1.4 (pp. 500-502)' 'Henke, Gullikson and Davis, At. Data and Nucl. Data Tables, 1993, 54, 2'
C 0.01920 0.00962 2.31000 1.02000 1.58860 0.86500 20.84390 10.20750 0.56870 51.65120 0.215599998832 'International Tables Volume C Table 6.1.1.4 (pp. 500-502)' 'Henke, Gullikson and Davis, At. Data and Nucl. Data Tables, 1993, 54, 2'
S 0.33537 0.55136 6.90530 5.20340 1.43790 1.58630 1.46790 22.21510 0.25360 56.17200 0.866900026798 'International Tables Volume C Table 6.1.1.4 (pp. 500-502)' 'Henke, Gullikson and Davis, At. Data and Nucl. Data Tables, 1993, 54, 2'
O 0.05239 0.03377 3.04850 2.28680 1.54630 0.86700 13.27710 5.70110 0.32390 32.90890 0.250800013542 'International Tables Volume C Table 6.1.1.4 (pp. 500-502)' 'Henke, Gullikson and Davis, At. Data and Nucl. Data Tables, 1993, 54, 2'

loop_
_geom_angle_atom_site_label_1
_geom_angle_atom_site_label_2
_geom_angle_atom_site_label_3
_geom_angle
C6 S1 C5 91.90(13)
C12 S2 C9 91.75(15)
C1 O1 C4 108.2(2)
C7 C8 C5 111.3(2)
C10 C9 S2 111.22(19)
C3 C9 S2 121.09(19)
C3 C9 C10 127.7(2)
C5 C2 C3 132.7(2)
C1 C2 C3 106.2(2)
C1 C2 C5 121.0(2)
O3 C4 O1 120.8(3)
C3 C4 O1 108.4(2)
C3 C4 O3 130.8(3)
C11 C10 C9 111.4(3)
C2 C3 C9 131.3(2)
C4 C3 C9 120.3(2)
C4 C3 C2 108.4(2)
C12 C11 C10 113.4(3)
C8 C5 S1 110.6(2)
C2 C5 S1 121.69(18)
C2 C5 C8 127.6(2)
O2 C1 O1 122.1(3)
C2 C1 O1 108.8(2)
C2 C1 O2 129.1(3)
C11 C12 S2 112.2(2)
C6 C7 C8 113.2(3)
C7 C6 S1 113.0(2)

loop_
_geom_bond_atom_site_label_1
_geom_bond_atom_site_label_2
_geom_bond_distance
S1 C5 1.729(2)
S1 C6 1.685(3)
S2 C9 1.721(3)
S2 C12 1.704(3)
O1 C4 1.387(3)
O1 C1 1.376(3)
O2 C1 1.185(3)
C8 C5 1.405(4)
C8 C7 1.409(4)
O3 C4 1.192(4)
C9 C10 1.385(4)
C9 C3 1.471(3)
C2 C3 1.351(4)
C2 C5 1.437(4)
C2 C1 1.504(3)
C4 C3 1.477(4)
C10 C11 1.418(4)
C11 C12 1.348(5)
C7 C6 1.358(4)
